data_4508667
loop_
_publ_author_name
'Wang, Zhi-Bin'
'Zhu, Hui-Fang'
'Zhao, Min'
'Li, Yi-Zhi'
'Okamura, Taka-aki'
'Sun, Wei-Yin'
'Chen, Hui-Lan'
'Ueyama, Norikazu'

_publ_section_title
;
 Silver(I) Ion Assisted Assembly of One-Dimensional Polyrotaxanes
 Incorporating Cucurbit[6]uril
;
_journal_issue 6
_journal_name_full 'Crystal Growth &amp; Design'
_journal_page_first 1420
_journal_paper_doi 10.1021/cg060062m
_journal_volume 6
_journal_year 2006
_chemical_formula_sum 'C108 H160 Ag2 N62 O58'
_chemical_formula_weight 3470.72
_chemical_name_systematic
; 
 ? 
;
_space_group_IT_number 15
_symmetry_cell_setting monoclinic
_symmetry_space_group_name_Hall '-C 2yc'
_symmetry_space_group_name_H-M 'C 1 2/c 1'
_atom_sites_solution_hydrogens geom
_atom_sites_solution_primary direct
_atom_sites_solution_secondary difmap
_audit_creation_method SHELXL-97
_cell_angle_alpha 90.00
_cell_angle_beta 110.430(3)
_cell_angle_gamma 90.00
_cell_formula_units_Z 2
_cell_length_a 31.3049(17)
_cell_length_b 12.0340(12)
_cell_length_c 22.227(3)
_cell_measurement_reflns_used 25
_cell_measurement_temperature 293(2)
_cell_measurement_theta_max 23.55
_cell_measurement_theta_min 2.01
_cell_volume 7846.7(14)
_computing_cell_refinement XSCANS
_computing_data_collection 'XSCANS, Siemens '
_computing_data_reduction XSCANS
_computing_molecular_graphics SHELXTL
_computing_publication_material SHELXTL
_computing_structure_refinement SHELXTL
_computing_structure_solution 'SHELXTL, Siemens '
_diffrn_ambient_temperature 293(2)
_diffrn_measured_fraction_theta_full 0.998
_diffrn_measured_fraction_theta_max 0.998
_diffrn_measurement_device 'Siemens P4'
_diffrn_measurement_method '2\q/\w scans'
_diffrn_radiation_monochromator graphite
_diffrn_radiation_source 'fine-focus sealed tube'
_diffrn_radiation_type MoK\a
_diffrn_radiation_wavelength 0.71073
_diffrn_reflns_av_R_equivalents 0.0227
_diffrn_reflns_av_sigmaI/netI 0.0714
_diffrn_reflns_limit_h_max 38
_diffrn_reflns_limit_h_min 0
_diffrn_reflns_limit_k_max 14
_diffrn_reflns_limit_k_min 0
_diffrn_reflns_limit_l_max 25
_diffrn_reflns_limit_l_min -27
_diffrn_reflns_number 7856
_diffrn_reflns_theta_full 25.99
_diffrn_reflns_theta_max 25.99
_diffrn_reflns_theta_min 1.39
_diffrn_standards_decay_% 0.001
_diffrn_standards_interval_count 97
_diffrn_standards_number 3
_exptl_absorpt_coefficient_mu 0.356
_exptl_absorpt_correction_T_max 0.91
_exptl_absorpt_correction_T_min 0.90
_exptl_absorpt_correction_type psi-scan
_exptl_absorpt_process_details 'SADABS, Bruker(2000)'
_exptl_crystal_density_diffrn 1.469
_exptl_crystal_density_method 'not measured'
_exptl_crystal_F_000 3600
_exptl_crystal_size_max 0.30
_exptl_crystal_size_mid 0.26
_exptl_crystal_size_min 0.26
_refine_diff_density_max 0.710
_refine_diff_density_min -0.508
_refine_diff_density_rms 0.058
_refine_ls_extinction_method none
_refine_ls_goodness_of_fit_ref 1.089
_refine_ls_hydrogen_treatment constr
_refine_ls_matrix_type full
_refine_ls_number_parameters 552
_refine_ls_number_reflns 7710
_refine_ls_number_restraints 0
_refine_ls_restrained_S_all 1.089
_refine_ls_R_factor_all 0.1015
_refine_ls_R_factor_gt 0.0609
_refine_ls_shift/su_max 0.000
_refine_ls_shift/su_mean 0.000
_refine_ls_structure_factor_coef Fsqd
_refine_ls_weighting_details 'calc w=1/[\s^2^(Fo^2^)+(0.06P)^2^+1.55P] where P=(Fo^2^+2Fc^2^)/3'
_refine_ls_weighting_scheme calc
_refine_ls_wR_factor_gt 0.1256
_refine_ls_wR_factor_ref 0.1327
_reflns_number_gt 4989
_reflns_number_total 7710
_reflns_threshold_expression >2sigma(I)
_cod_data_source_file cg060062msup1.cif
_cod_data_source_block w3
_cod_depositor_comments
;
The following automatic conversions were performed:

'_symmetry_cell_setting' value 'Monoclinic' changed to 'monoclinic'
according to /home/saulius/struct/CIF-dictionaries/cif_core.dic
dictionary named 'cif_core.dic' version 2.4.2 from 2011-04-26.

Automatic conversion script
Id: cif_fix_values 1891 2012-01-12 08:04:46Z andrius 
;
_cod_original_sg_symbol_H-M 'C2/c  '
_cod_database_code 4508667

loop_
_symmetry_equiv_pos_as_xyz
'x, y, z'
'-x, y, -z+1/2'
'x+1/2, y+1/2, z'
'-x+1/2, y+1/2, -z+1/2'
'-x, -y, -z'
'x, -y, z-1/2'
'-x+1/2, -y+1/2, -z'
'x+1/2, -y+1/2, z-1/2'

loop_
_atom_site_label
_atom_site_type_symbol
_atom_site_fract_x
_atom_site_fract_y
_atom_site_fract_z
_atom_site_U_iso_or_equiv
_atom_site_adp_type
_atom_site_occupancy
_atom_site_symmetry_multiplicity
_atom_site_calc_flag
_atom_site_refinement_flags
Ag1 Ag 1.0000 0.79009(4) 0.2500 0.05532(15) Uani 1 2 d S
C1 C 0.82168(12) 0.1024(3) -0.12876(16) 0.0371(7) Uani 1 1 d .
C2 C 0.84328(12) -0.0393(2) 0.04256(15) 0.0321(7) Uani 1 1 d .
C3 C 0.74392(12) -0.0265(3) 0.12238(17) 0.0400(8) Uani 1 1 d .
C4 C 0.87181(11) 0.3830(3) -0.04312(17) 0.0370(7) Uani 1 1 d .
C5 C 0.89116(11) 0.2478(3) 0.12238(16) 0.0331(7) Uani 1 1 d .
C6 C 0.79301(10) 0.2529(2) 0.21007(15) 0.0292(6) Uani 1 1 d .
C7 C 0.85746(12) 0.2718(3) -0.13673(16) 0.0355(7) Uani 1 1 d .
H7 H 0.8719 0.2860 -0.1687 0.043 Uiso 1 1 calc R
C8 C 0.88922(11) 0.2093(3) -0.07609(16) 0.0349(7) Uani 1 1 d .
H8 H 0.9183 0.1893 -0.0807 0.042 Uiso 1 1 calc R
C9 C 0.90816(10) 0.0760(3) 0.07971(16) 0.0354(7) Uani 1 1 d .
H9 H 0.9395 0.0505 0.0883 0.042 Uiso 1 1 calc R
C10 C 0.88983(11) 0.0496(2) 0.13654(15) 0.0324(7) Uani 1 1 d .
H10 H 0.9127 0.0105 0.1720 0.039 Uiso 1 1 calc R
C11 C 0.80328(12) 0.0591(3) 0.21341(17) 0.0394(7) Uani 1 1 d .
H11 H 0.8217 0.0186 0.2520 0.047 Uiso 1 1 calc R
C12 C 0.75361(10) 0.0866(3) 0.21425(16) 0.0328(7) Uani 1 1 d .
H12 H 0.7494 0.0626 0.2539 0.039 Uiso 1 1 calc R
C13 C 0.87878(12) 0.0112(3) -0.03427(16) 0.0410(8) Uani 1 1 d .
H13A H 0.8627 -0.0555 -0.0544 0.049 Uiso 1 1 calc R
H13B H 0.9106 0.0017 -0.0292 0.049 Uiso 1 1 calc R
C14 C 0.82553(11) -0.0773(3) 0.14037(15) 0.0347(7) Uani 1 1 d .
H14A H 0.8476 -0.1041 0.1803 0.042 Uiso 1 1 calc R
H14B H 0.8103 -0.1417 0.1160 0.042 Uiso 1 1 calc R
C15 C 0.67406(12) 0.0314(3) 0.13988(18) 0.0449(9) Uani 1 1 d .
H15A H 0.6628 -0.0321 0.1120 0.054 Uiso 1 1 calc R
H15B H 0.6656 0.0212 0.1775 0.054 Uiso 1 1 calc R
C16 C 0.92661(11) 0.2645(3) 0.04103(16) 0.0339(7) Uani 1 1 d .
H16A H 0.9356 0.3357 0.0621 0.041 Uiso 1 1 calc R
H16B H 0.9538 0.2268 0.0403 0.041 Uiso 1 1 calc R
C17 C 0.87092(11) 0.1829(3) 0.21510(17) 0.0426(8) Uani 1 1 d .
H17A H 0.8787 0.2600 0.2265 0.051 Uiso 1 1 calc R
H17B H 0.8905 0.1369 0.2495 0.051 Uiso 1 1 calc R
C18 C 0.71858(12) 0.2757(3) 0.22029(18) 0.0412(8) Uani 1 1 d .
H18A H 0.7067 0.2348 0.2486 0.049 Uiso 1 1 calc R
H18B H 0.7314 0.3447 0.2414 0.049 Uiso 1 1 calc R
C19 C 0.90378(15) 0.7097(4) 0.1388(2) 0.0565(10) Uani 1 1 d .
H19 H 0.8971 0.6912 0.1752 0.068 Uiso 1 1 calc R
C20 C 0.87289(14) 0.6816(3) 0.0811(2) 0.0468(9) Uani 1 1 d .
C21 C 0.88335(16) 0.7107(3) 0.0275(2) 0.0579(10) Uani 1 1 d .
H21 H 0.8625 0.6950 -0.0131 0.069 Uiso 1 1 calc R
C22 C 0.9246(2) 0.7632(4) 0.0326(3) 0.0693(14) Uani 1 1 d .
H22 H 0.9313 0.7808 -0.0038 0.083 Uiso 1 1 calc R
C23 C 0.95424(18) 0.7874(4) 0.0921(3) 0.0699(13) Uani 1 1 d .
H23 H 0.9819 0.8208 0.0963 0.084 Uiso 1 1 calc R
C24 C 0.82737(13) 0.6256(3) 0.0758(2) 0.0548(10) Uani 1 1 d .
H24A H 0.8190 0.6484 0.1120 0.066 Uiso 1 1 calc R
H24B H 0.8038 0.6514 0.0370 0.066 Uiso 1 1 calc R
C25 C 0.78177(15) 0.4603(4) 0.0465(2) 0.0693(14) Uani 1 1 d .
H25A H 0.7727 0.4641 0.0001 0.083 Uiso 1 1 d R
H25B H 0.7609 0.5051 0.0599 0.083 Uiso 1 1 d R
C26 C 0.78187(15) 0.3427(4) 0.0652(2) 0.0578(11) Uani 1 1 d .
H26A H 0.7575 0.3312 0.0820 0.069 Uiso 1 1 calc R
H26B H 0.8104 0.3268 0.0995 0.069 Uiso 1 1 calc R
C27 C 0.77607(15) 0.2622(4) 0.0116(2) 0.0670(13) Uani 1 1 d .
H27A H 0.7938 0.1952 0.0268 0.080 Uiso 1 1 d R
H27B H 0.7847 0.2952 -0.0223 0.080 Uiso 1 1 d R
N1 N 0.81928(10) 0.1992(3) -0.15928(15) 0.0437(7) Uani 1 1 d .
N2 N 0.86042(11) 0.1060(2) -0.07687(15) 0.0461(7) Uani 1 1 d .
N3 N 0.87533(10) 0.0223(2) 0.02556(14) 0.0398(6) Uani 1 1 d .
N4 N 0.84965(10) -0.0209(2) 0.10456(13) 0.0360(6) Uani 1 1 d .
N5 N 0.79206(10) -0.0107(2) 0.15524(15) 0.0432(7) Uani 1 1 d .
N6 N 0.72422(10) 0.0338(2) 0.16017(13) 0.0376(6) Uani 1 1 d .
N7 N 0.84690(10) 0.3743(3) -0.10823(14) 0.0439(7) Uani 1 1 d .
N8 N 0.89590(10) 0.2816(3) -0.02333(15) 0.0437(7) Uani 1 1 d .
N9 N 0.90380(10) 0.1954(2) 0.07797(14) 0.0397(6) Uani 1 1 d .
N10 N 0.87906(10) 0.1574(2) 0.15593(14) 0.0403(7) Uani 1 1 d .
N11 N 0.82253(10) 0.1635(3) 0.20853(13) 0.0407(7) Uani 1 1 d .
N12 N 0.75519(10) 0.2089(3) 0.20870(14) 0.0437(7) Uani 1 1 d .
N13 N 0.94404(12) 0.7631(3) 0.14780(17) 0.0550(9) Uani 1 1 d .
N14 N 0.82929(13) 0.5017(3) 0.07437(18) 0.0642(10) Uani 1 1 d .
H14C H 0.8456 0.4795 0.0503 0.077 Uiso 1 1 calc R
H14D H 0.8427 0.4750 0.1144 0.077 Uiso 1 1 calc R
N15 N 0.92673(9) 0.9018(2) 0.29828(12) 0.0293(6) Uani 1 1 d .
N16 N 0.4455(2) 0.0063(5) 0.3055(3) 0.0465(14) Uani 0.50 1 d P
O1 O 0.79766(8) 0.0282(2) -0.14265(12) 0.0471(6) Uani 1 1 d .
O2 O 0.81305(8) -0.0968(2) 0.00854(12) 0.0441(6) Uani 1 1 d .
O3 O 0.72635(9) -0.0861(2) 0.07853(12) 0.0468(6) Uani 1 1 d .
O4 O 0.87376(8) 0.4558(2) -0.00808(11) 0.0402(5) Uani 1 1 d .
O5 O 0.88927(8) 0.34411(18) 0.13522(11) 0.0389(5) Uani 1 1 d .
O6 O 0.80608(8) 0.3482(2) 0.21484(11) 0.0411(6) Uani 1 1 d .
O7 O 0.89722(9) 0.9544(2) 0.31262(12) 0.0493(6) Uani 1 1 d .
O8 O 0.92820(8) 0.8025(2) 0.29825(11) 0.0444(6) Uani 1 1 d .
O9 O 0.95745(8) 0.95298(19) 0.28473(11) 0.0401(5) Uani 1 1 d .
O10 O 0.48143(19) 0.0034(4) 0.3510(2) 0.0468(12) Uani 0.50 1 d P
O11 O 0.44042(17) -0.0024(4) 0.2505(2) 0.0425(11) Uani 0.50 1 d P
O12 O 0.40713(19) 0.0141(5) 0.3168(3) 0.0581(15) Uani 0.50 1 d P
O13 O 0.77224(15) 0.8016(4) 0.8606(2) 0.0473(10) Uani 0.60 1 d P
H13D H 0.7740 0.7769 0.8257 0.057 Uiso 0.60 1 d PR
H13C H 0.7894 0.8581 0.8727 0.057 Uiso 0.60 1 d PR
O14 O 0.5000 0.5000 1.0000 0.0493(11) Uani 0.80 2 d SP
H14E H 0.4876 0.4585 1.0201 0.059 Uiso 0.40 1 d PR
H14F H 0.4867 0.5627 0.9930 0.059 Uiso 0.40 1 d PR
O15 O 0.97615(7) 0.44030(18) 0.94059(10) 0.0374(5) Uani 1 1 d .
H15D H 0.9476 0.4319 0.9219 0.045 Uiso 1 1 d R
H15C H 0.9856 0.4910 0.9217 0.045 Uiso 1 1 d R
O16 O 0.89822(7) 0.26781(19) 0.37044(11) 0.0374(5) Uani 1 1 d .
H16F H 0.8914 0.1996 0.3715 0.045 Uiso 1 1 d R
H16C H 0.9091 0.2782 0.3408 0.045 Uiso 1 1 d R
O17 O 0.97420(14) 0.1755(3) 0.38229(19) 0.0320(9) Uani 0.50 1 d P
H17F H 0.9747 0.1616 0.3451 0.038 Uiso 0.50 1 d PR
H17E H 0.9768 0.1153 0.4033 0.038 Uiso 0.50 1 d PR
O18 O 0.00373(15) 0.1527(4) 0.3058(2) 0.0391(11) Uani 0.50 1 d P
H18D H 0.0314 0.1533 0.3080 0.047 Uiso 0.50 1 d PR
H18E H -0.0044 0.0862 0.3089 0.047 Uiso 0.50 1 d PR

loop_
_atom_site_aniso_label
_atom_site_aniso_U_11
_atom_site_aniso_U_22
_atom_site_aniso_U_33
_atom_site_aniso_U_23
_atom_site_aniso_U_13
_atom_site_aniso_U_12
Ag1 0.0485(2) 0.0691(3) 0.0467(2) 0.000 0.01440(19) 0.000
C1 0.0404(18) 0.0332(18) 0.0442(18) -0.0065(14) 0.0231(15) -0.0097(15)
C2 0.0467(19) 0.0197(15) 0.0329(15) 0.0055(12) 0.0176(14) 0.0037(13)
C3 0.0429(19) 0.0373(19) 0.0450(19) -0.0042(16) 0.0218(16) -0.0005(15)
C4 0.0287(15) 0.0291(17) 0.054(2) -0.0020(15) 0.0152(15) -0.0024(13)
C5 0.0345(16) 0.0312(17) 0.0414(18) 0.0042(13) 0.0230(15) 0.0073(14)
C6 0.0296(15) 0.0250(15) 0.0345(16) 0.0028(12) 0.0133(12) -0.0042(13)
C7 0.0461(19) 0.0246(16) 0.0381(17) 0.0022(13) 0.0177(15) 0.0002(14)
C8 0.0423(17) 0.0324(17) 0.0461(18) -0.0051(14) 0.0356(15) -0.0040(14)
C9 0.0217(13) 0.0394(18) 0.0416(17) 0.0033(14) 0.0067(13) 0.0027(14)
C10 0.0381(17) 0.0198(14) 0.0390(16) -0.0008(12) 0.0131(14) -0.0063(13)
C11 0.0442(19) 0.0316(17) 0.0421(18) -0.0071(14) 0.0148(15) 0.0000(15)
C12 0.0276(14) 0.0344(17) 0.0426(17) 0.0092(14) 0.0199(13) -0.0008(13)
C13 0.046(2) 0.0311(17) 0.0442(18) -0.0053(15) 0.0133(16) -0.0171(15)
C14 0.0416(17) 0.0238(15) 0.0351(16) -0.0054(12) 0.0087(14) -0.0197(14)
C15 0.051(2) 0.0357(19) 0.055(2) -0.0037(16) 0.0269(18) -0.0019(16)
C16 0.0314(16) 0.0245(15) 0.0414(17) -0.0080(13) 0.0071(14) 0.0028(13)
C17 0.0279(16) 0.053(2) 0.0410(18) 0.0104(16) 0.0045(14) 0.0015(15)
C18 0.0429(18) 0.0310(18) 0.0484(19) 0.0055(15) 0.0142(16) -0.0158(15)
C19 0.062(3) 0.056(3) 0.047(2) 0.0060(19) 0.0127(19) -0.004(2)
C20 0.056(2) 0.0300(18) 0.066(2) 0.0055(17) 0.035(2) 0.0081(16)
C21 0.070(3) 0.054(2) 0.056(2) 0.004(2) 0.030(2) 0.004(2)
C22 0.099(4) 0.049(2) 0.084(4) 0.010(2) 0.061(3) 0.024(3)
C23 0.069(3) 0.075(3) 0.085(4) 0.014(3) 0.051(3) 0.013(3)
C24 0.0385(19) 0.050(2) 0.067(3) -0.029(2) 0.0074(18) -0.0119(18)
C25 0.056(3) 0.054(3) 0.065(3) 0.014(2) -0.020(2) -0.022(2)
C26 0.051(2) 0.059(3) 0.059(2) -0.018(2) 0.0126(19) -0.019(2)
C27 0.053(3) 0.071(3) 0.061(3) -0.011(2) 0.001(2) -0.029(2)
N1 0.0458(16) 0.0398(16) 0.0530(18) 0.0005(14) 0.0265(14) 0.0042(14)
N2 0.0486(17) 0.0313(16) 0.0583(19) -0.0056(14) 0.0185(15) 0.0001(13)
N3 0.0452(16) 0.0282(14) 0.0470(16) -0.0036(12) 0.0175(13) 0.0032(12)
N4 0.0435(16) 0.0262(14) 0.0380(15) -0.0006(11) 0.0139(12) -0.0006(12)
N5 0.0473(18) 0.0346(16) 0.0530(18) 0.0037(13) 0.0243(15) 0.0066(13)
N6 0.0403(15) 0.0364(15) 0.0374(14) 0.0101(12) 0.0150(12) 0.0033(12)
N7 0.0376(15) 0.0467(18) 0.0450(16) 0.0103(14) 0.0113(12) -0.0031(14)
N8 0.0418(16) 0.0429(17) 0.0450(16) 0.0037(13) 0.0134(13) 0.0102(14)
N9 0.0446(16) 0.0347(15) 0.0484(16) 0.0025(13) 0.0273(13) -0.0106(13)
N10 0.0381(14) 0.0413(16) 0.0426(16) 0.0024(13) 0.0156(12) -0.0119(13)
N11 0.0394(15) 0.0434(17) 0.0378(15) -0.0151(12) 0.0114(12) 0.0000(13)
N12 0.0448(16) 0.0455(18) 0.0378(15) -0.0202(14) 0.0106(13) -0.0185(14)
N13 0.055(2) 0.060(2) 0.058(2) -0.0268(16) 0.0295(17) -0.0118(16)
N14 0.076(2) 0.062(2) 0.075(2) 0.0222(19) 0.051(2) 0.036(2)
N15 0.0345(14) 0.0255(14) 0.0361(14) -0.0056(10) 0.0226(12) 0.0019(11)
N16 0.049(4) 0.043(3) 0.057(4) -0.004(3) 0.030(3) 0.007(3)
O1 0.0392(14) 0.0530(16) 0.0477(14) 0.0202(12) 0.0134(11) 0.0130(13)
O2 0.0352(12) 0.0359(13) 0.0514(14) 0.0101(11) 0.0026(11) -0.0032(10)
O3 0.0451(13) 0.0487(15) 0.0461(14) 0.0005(12) 0.0152(11) 0.0033(12)
O4 0.0450(14) 0.0369(14) 0.0416(13) 0.0040(11) 0.0190(11) -0.0025(11)
O5 0.0479(14) 0.0285(12) 0.0486(13) 0.0038(10) 0.0273(11) 0.0138(10)
O6 0.0350(12) 0.0389(14) 0.0373(12) 0.0005(10) -0.0024(10) -0.0021(10)
O7 0.0472(14) 0.0530(16) 0.0448(14) -0.0086(12) 0.0122(12) -0.0150(12)
O8 0.0491(14) 0.0395(15) 0.0432(13) 0.0137(11) 0.0141(11) 0.0091(11)
O9 0.0405(13) 0.0391(13) 0.0435(13) -0.0065(11) 0.0183(11) -0.0184(11)
O10 0.063(3) 0.039(3) 0.042(3) -0.005(2) 0.024(3) -0.003(3)
O11 0.051(3) 0.038(3) 0.047(3) -0.007(2) 0.029(2) -0.015(2)
O12 0.049(3) 0.067(4) 0.053(3) -0.013(3) 0.012(3) -0.018(3)
O13 0.052(2) 0.044(2) 0.051(2) 0.009(2) 0.025(2) -0.023(2)
O14 0.056(3) 0.045(3) 0.047(2) 0.009(2) 0.018(2) -0.010(2)
O15 0.0333(12) 0.0290(12) 0.0397(12) -0.0065(10) -0.0002(10) 0.0031(9)
O16 0.0359(12) 0.0296(12) 0.0411(13) -0.0097(9) 0.0065(10) -0.0021(9)
O17 0.034(2) 0.030(2) 0.024(2) 0.0034(16) 0.0009(17) -0.0138(18)
O18 0.030(2) 0.038(3) 0.034(2) 0.000(2) -0.0089(18) 0.0014(19)

loop_
_atom_type_symbol
_atom_type_description
_atom_type_scat_dispersion_real
_atom_type_scat_dispersion_imag
_atom_type_scat_source
C C 0.0033 0.0016 'International Tables Vol C Tables 4.2.6.8 and 6.1.1.4'
H H 0.0000 0.0000 'International Tables Vol C Tables 4.2.6.8 and 6.1.1.4'
N N 0.0061 0.0033 'International Tables Vol C Tables 4.2.6.8 and 6.1.1.4'
O O 0.0106 0.0060 'International Tables Vol C Tables 4.2.6.8 and 6.1.1.4'
Ag Ag -0.8971 1.1015 'International Tables Vol C Tables 4.2.6.8 and 6.1.1.4'

loop_
_geom_angle_atom_site_label_1
_geom_angle_atom_site_label_2
_geom_angle_atom_site_label_3
_geom_angle
_geom_angle_site_symmetry_1
_geom_angle_site_symmetry_3
N13 Ag1 N13 164.15(18) . 2_755
O1 C1 N1 129.1(4) . .
O1 C1 N2 124.6(3) . .
N1 C1 N2 106.2(3) . .
O2 C2 N4 122.9(3) . .
O2 C2 N3 128.0(3) . .
N4 C2 N3 109.1(3) . .
O3 C3 N6 129.2(3) . .
O3 C3 N5 127.1(3) . .
N6 C3 N5 103.2(3) . .
O4 C4 N7 129.5(3) . .
O4 C4 N8 122.9(3) . .
N7 C4 N8 107.6(3) . .
O5 C5 N9 132.9(3) . .
O5 C5 N10 124.2(3) . .
N9 C5 N10 102.9(3) . .
O6 C6 N12 132.2(3) . .
O6 C6 N11 121.0(3) . .
N12 C6 N11 106.7(3) . .
N1 C7 N7 112.2(3) . .
N1 C7 C8 102.3(3) . .
N7 C7 C8 101.7(3) . .
N1 C7 H7 113.2 . .
N7 C7 H7 113.2 . .
C8 C7 H7 113.2 . .
N8 C8 N2 115.1(2) . .
N8 C8 C7 106.6(3) . .
N2 C8 C7 100.7(3) . .
N8 C8 H8 111.3 . .
N2 C8 H8 111.3 . .
C7 C8 H8 111.3 . .
N3 C9 N9 113.1(3) . .
N3 C9 C10 103.0(3) . .
N9 C9 C10 99.4(2) . .
N3 C9 H9 113.3 . .
N9 C9 H9 113.3 . .
C10 C9 H9 113.3 . .
N10 C10 N4 114.3(3) . .
N10 C10 C9 104.1(2) . .
N4 C10 C9 102.4(2) . .
N10 C10 H10 111.8 . .
N4 C10 H10 111.8 . .
C9 C10 H10 111.8 . .
N11 C11 N5 114.6(3) . .
N11 C11 C12 105.0(3) . .
N5 C11 C12 101.1(3) . .
N11 C11 H11 111.8 . .
N5 C11 H11 111.8 . .
C12 C11 H11 111.8 . .
N6 C12 N12 114.5(3) . .
N6 C12 C11 104.4(3) . .
N12 C12 C11 98.3(2) . .
N6 C12 H12 112.8 . .
N12 C12 H12 112.8 . .
C11 C12 H12 112.8 . .
N3 C13 N2 113.8(3) . .
N3 C13 H13A 108.8 . .
N2 C13 H13A 108.8 . .
N3 C13 H13B 108.8 . .
N2 C13 H13B 108.8 . .
H13A C13 H13B 107.7 . .
N4 C14 N5 115.2(3) . .
N4 C14 H14A 108.5 . .
N5 C14 H14A 108.5 . .
N4 C14 H14B 108.5 . .
N5 C14 H14B 108.5 . .
H14A C14 H14B 107.5 . .
N7 C15 N6 114.0(3) 7_655 .
N7 C15 H15A 108.7 7_655 .
N6 C15 H15A 108.7 . .
N7 C15 H15B 108.7 7_655 .
N6 C15 H15B 108.7 . .
H15A C15 H15B 107.6 . .
N8 C16 N9 110.0(3) . .
N8 C16 H16A 109.7 . .
N9 C16 H16A 109.7 . .
N8 C16 H16B 109.7 . .
N9 C16 H16B 109.7 . .
H16A C16 H16B 108.2 . .
N10 C17 N11 111.8(3) . .
N10 C17 H17A 109.3 . .
N11 C17 H17A 109.3 . .
N10 C17 H17B 109.3 . .
N11 C17 H17B 109.3 . .
H17A C17 H17B 107.9 . .
N1 C18 N12 111.6(3) 7_655 .
N1 C18 H18A 109.3 7_655 .
N12 C18 H18A 109.3 . .
N1 C18 H18B 109.3 7_655 .
N12 C18 H18B 109.3 . .
H18A C18 H18B 108.0 . .
C20 C19 N13 125.1(4) . .
C20 C19 H19 117.5 . .
N13 C19 H19 117.5 . .
C19 C20 C21 116.5(4) . .
C19 C20 C24 121.2(4) . .
C21 C20 C24 122.3(4) . .
C20 C21 C22 122.0(4) . .
C20 C21 H21 119.0 . .
C22 C21 H21 119.0 . .
C23 C22 C21 118.2(4) . .
C23 C22 H22 120.9 . .
C21 C22 H22 120.9 . .
C22 C23 N13 121.5(4) . .
C22 C23 H23 119.2 . .
N13 C23 H23 119.2 . .
N14 C24 C20 113.2(3) . .
N14 C24 H24A 108.9 . .
C20 C24 H24A 108.9 . .
N14 C24 H24B 108.9 . .
C20 C24 H24B 108.9 . .
H24A C24 H24B 107.7 . .
C26 C25 N14 107.6(4) . .
C26 C25 H25A 108.5 . .
N14 C25 H25A 107.9 . .
C26 C25 H25B 112.5 . .
N14 C25 H25B 111.6 . .
H25A C25 H25B 108.7 . .
C25 C26 C27 114.1(4) . .
C25 C26 H26A 108.7 . .
C27 C26 H26A 108.7 . .
C25 C26 H26B 108.7 . .
C27 C26 H26B 108.7 . .
H26A C26 H26B 107.6 . .
C26 C27 C27 102.0(5) . 7_655
C26 C27 H27A 111.4 . .
C27 C27 H27A 111.3 7_655 .
C26 C27 H27B 111.4 . .
C27 C27 H27B 111.4 7_655 .
H27A C27 H27B 109.3 . .
C1 N1 C7 117.7(3) . .
C1 N1 C18 121.7(3) . 7_655
C7 N1 C18 120.0(3) . 7_655
C1 N2 C13 124.0(3) . .
C1 N2 C8 112.7(3) . .
C13 N2 C8 121.9(3) . .
C13 N3 C2 120.9(3) . .
C13 N3 C9 125.3(3) . .
C2 N3 C9 112.5(3) . .
C2 N4 C14 124.8(3) . .
C2 N4 C10 112.7(3) . .
C14 N4 C10 121.7(2) . .
C3 N5 C14 121.6(3) . .
C3 N5 C11 114.0(3) . .
C14 N5 C11 123.0(3) . .
C12 N6 C3 117.2(3) . .
C12 N6 C15 126.0(3) . .
C3 N6 C15 116.8(3) . .
C15 N7 C4 117.8(3) 7_655 .
C15 N7 C7 127.5(3) 7_655 .
C4 N7 C7 112.5(3) . .
C8 N8 C4 111.2(3) . .
C8 N8 C16 126.4(3) . .
C4 N8 C16 122.0(3) . .
C5 N9 C9 119.9(3) . .
C5 N9 C16 117.2(3) . .
C9 N9 C16 120.3(3) . .
C5 N10 C10 113.1(3) . .
C5 N10 C17 117.9(3) . .
C10 N10 C17 126.3(3) . .
C11 N11 C6 111.8(3) . .
C11 N11 C17 125.3(3) . .
C6 N11 C17 121.6(3) . .
C6 N12 C12 117.6(3) . .
C6 N12 C18 122.0(3) . .
C12 N12 C18 118.1(3) . .
C19 N13 C23 116.6(4) . .
C19 N13 Ag1 122.9(3) . .
C23 N13 Ag1 119.8(3) . .
C25 N14 C24 107.6(3) . .
C25 N14 H14C 110.2 . .
C24 N14 H14C 110.2 . .
C25 N14 H14D 110.2 . .
C24 N14 H14D 110.2 . .
H14C N14 H14D 108.5 . .
O8 N15 O7 122.6(3) . .
O8 N15 O9 117.0(2) . .
O7 N15 O9 120.4(3) . .
O11 N16 O10 127.3(6) . .
O11 N16 O12 113.8(6) . .
O10 N16 O12 118.8(6) . .
H13D O13 H13C 109.5 . .
H14E O14 H14F 109.5 . .
H15D O15 H15C 109.5 . .
H16F O16 H16C 109.5 . .
H17F O17 H17E 109.8 . .
H18D O18 H18E 109.5 . .

loop_
_geom_bond_atom_site_label_1
_geom_bond_atom_site_label_2
_geom_bond_distance
_geom_bond_site_symmetry_2
Ag1 N13 2.357(4) .
Ag1 N13 2.357(4) 2_755
C1 O1 1.138(4) .
C1 N1 1.337(4) .
C1 N2 1.352(5) .
C2 O2 1.203(4) .
C2 N4 1.340(4) .
C2 N3 1.401(4) .
C3 O3 1.180(4) .
C3 N6 1.405(4) .
C3 N5 1.439(5) .
C4 O4 1.159(4) .
C4 N7 1.388(4) .
C4 N8 1.422(4) .
C5 O5 1.200(4) .
C5 N9 1.342(4) .
C5 N10 1.443(4) .
C6 O6 1.210(4) .
C6 N12 1.287(4) .
C6 N11 1.426(4) .
C7 N1 1.423(5) .
C7 N7 1.476(4) .
C7 C8 1.560(5) .
C7 H7 0.9800 .
C8 N8 1.415(4) .
C8 N2 1.532(4) .
C8 H8 0.9800 .
C9 N3 1.435(4) .
C9 N9 1.442(4) .
C9 C10 1.591(4) .
C9 H9 0.9800 .
C10 N10 1.443(4) .
C10 N4 1.477(4) .
C10 H10 0.9800 .
C11 N11 1.414(5) .
C11 N5 1.477(4) .
C11 C12 1.596(4) .
C11 H11 0.9800 .
C12 N6 1.387(4) .
C12 N12 1.479(4) .
C12 H12 0.9800 .
C13 N3 1.378(4) .
C13 N2 1.466(5) .
C13 H13A 0.9700 .
C13 H13B 0.9700 .
C14 N4 1.444(4) .
C14 N5 1.446(4) .
C14 H14A 0.9700 .
C14 H14B 0.9700 .
C15 N7 1.374(5) 7_655
C15 N6 1.475(5) .
C15 H15A 0.9700 .
C15 H15B 0.9700 .
C16 N8 1.433(4) .
C16 N9 1.512(4) .
C16 H16A 0.9700 .
C16 H16B 0.9700 .
C17 N10 1.457(5) .
C17 N11 1.489(4) .
C17 H17A 0.9700 .
C17 H17B 0.9700 .
C18 N1 1.488(5) 7_655
C18 N12 1.493(5) .
C18 H18A 0.9700 .
C18 H18B 0.9700 .
C19 C20 1.352(6) .
C19 N13 1.365(5) .
C19 H19 0.9300 .
C20 C21 1.386(5) .
C20 C24 1.543(5) .
C21 C22 1.405(7) .
C21 H21 0.9300 .
C22 C23 1.356(8) .
C22 H22 0.9300 .
C23 N13 1.413(5) .
C23 H23 0.9300 .
C24 N14 1.493(5) .
C24 H24A 0.9700 .
C24 H24B 0.9700 .
C25 C26 1.475(6) .
C25 N14 1.484(6) .
C25 H25A 0.9700 .
C25 H25B 0.9700 .
C26 C27 1.497(6) .
C26 H26A 0.9700 .
C26 H26B 0.9700 .
C27 C27 1.559(9) 7_655
C27 H27A 0.9700 .
C27 H27B 0.9700 .
N1 C18 1.488(5) 7_655
N7 C15 1.374(5) 7_655
N14 H14C 0.9000 .
N14 H14D 0.9000 .
N15 O8 1.197(3) .
N15 O7 1.249(4) .
N15 O9 1.264(3) .
N16 O11 1.181(8) .
N16 O10 1.223(8) .
N16 O12 1.314(8) .
O13 H13D 0.8501 .
O13 H13C 0.8500 .
O14 H14E 0.8500 .
O14 H14F 0.8499 .
O15 H15D 0.8501 .
O15 H15C 0.8502 .
O16 H16F 0.8501 .
O16 H16C 0.8501 .
O17 H17F 0.8501 .
O17 H17E 0.8499 .
O18 H18D 0.8500 .
O18 H18E 0.8500 .

loop_
_geom_hbond_atom_site_label_D
_geom_hbond_atom_site_label_H
_geom_hbond_atom_site_label_A
_geom_hbond_distance_DH
_geom_hbond_distance_HA
_geom_hbond_distance_DA
_geom_hbond_angle_DHA
_geom_hbond_site_symmetry_A
N14 H14C O4 0.90 1.83 2.717(4) 169.5 .
N14 H14D O5 0.90 2.09 2.680(4) 122.5 .
O13 H13D N12 0.85 2.46 3.232(5) 150.6 6_566
O13 H13C O1 0.85 2.11 2.849(5) 145.7 1_566
O15 H15D O12 0.85 2.33 2.897(6) 124.5 8_556
O15 H15C O10 0.85 1.53 2.164(5) 128.2 8_556
O15 H15C N16 0.85 2.45 2.888(7) 113.1 8_556
O17 H17F O18 0.85 1.47 2.217(6) 145.1 1_655
O17 H17E O14 0.85 2.45 3.237(4) 155.3 4_646
O18 H18D N10 0.85 2.63 3.466(5) 166.4 2_655
O18 H18E O9 0.85 1.96 2.760(5) 156.9 1_445
